data_4322088
loop_
_publ_author_name
'S. P. Mallela'
'Yochen Saar'
'Sven Hill'
'R. A. Geanangel'

_publ_section_title
;
 Reactions of LiE(SiMe3)3, E = Si, Ge: X-ray Crystal Structure of the
 Cyclotetrastannane [ClSnSi(SiMe3)3]4
;
_journal_name_full 'Inorganic Chemistry'
_journal_page_first 2957
_journal_page_last 2960
_journal_paper_doi 10.1021/ic9900455
_journal_volume 38
_journal_year 1999
_chemical_formula_moiety 'C36 H108 Si16 Cl4 Sn4, 2 C5 H12'
_chemical_formula_sum 'C46 H132 Cl4 Si16 Sn4'
_chemical_formula_weight 1751.52
_chemical_name_systematic
; 
 ? 
;
_space_group_IT_number 2
_symmetry_cell_setting triclinic
_symmetry_space_group_name_Hall '-P 1'
_symmetry_space_group_name_H-M 'P -1'
_atom_sites_solution_hydrogens geom
_atom_sites_solution_primary direct
_atom_sites_solution_secondary difmap
_audit_creation_method SHELXL-97
_cell_angle_alpha 76.94(1)
_cell_angle_beta 76.19(1)
_cell_angle_gamma 62.11(1)
_cell_formula_units_Z 2
_cell_length_a 14.735(2)
_cell_length_b 14.976(2)
_cell_length_c 24.066(3)
_cell_measurement_reflns_used 34
_cell_measurement_temperature 223(2)
_cell_measurement_theta_max 15.0
_cell_measurement_theta_min 7.5
_cell_volume 4517.5(11)
_computing_cell_refinement 'Bruker Xscans'
_computing_data_collection 'Bruker Xscans'
_computing_data_reduction 'Bruker Xscans'
_computing_structure_refinement 'SHELXL-97 (Sheldrick, 1997)'
_computing_structure_solution 'SHELXS-97 (Sheldrick, 1990)'
_diffrn_ambient_temperature 223(2)
_diffrn_measured_fraction_theta_full 0.930
_diffrn_measured_fraction_theta_max 0.930
_diffrn_measurement_device_type 'Siemens P4'
_diffrn_measurement_method '\w scans'
_diffrn_radiation_monochromator graphite
_diffrn_radiation_source 'fine-focus sealed tube'
_diffrn_radiation_type MoK\a
_diffrn_radiation_wavelength 0.71073
_diffrn_reflns_av_R_equivalents 0.0196
_diffrn_reflns_av_sigmaI/netI 0.0313
_diffrn_reflns_limit_h_max 15
_diffrn_reflns_limit_h_min -15
_diffrn_reflns_limit_k_max 15
_diffrn_reflns_limit_k_min -15
_diffrn_reflns_limit_l_max 25
_diffrn_reflns_limit_l_min 0
_diffrn_reflns_number 12402
_diffrn_reflns_theta_full 23.00
_diffrn_reflns_theta_max 23.00
_diffrn_reflns_theta_min 2.07
_diffrn_standards_decay_% 10
_diffrn_standards_interval_count 97
_diffrn_standards_number 3
_exptl_absorpt_coefficient_mu 1.449
_exptl_absorpt_correction_T_max 0.9200
_exptl_absorpt_correction_T_min 0.7412
_exptl_absorpt_correction_type empirical
_exptl_crystal_colour Orange
_exptl_crystal_density_diffrn 1.288
_exptl_crystal_density_method 'not measured'
_exptl_crystal_description Block
_exptl_crystal_F_000 1800
_exptl_crystal_size_max 0.45
_exptl_crystal_size_mid 0.35
_exptl_crystal_size_min 0.25
_refine_diff_density_max 0.682
_refine_diff_density_min -0.494
_refine_diff_density_rms 0.077
_refine_ls_extinction_method none
_refine_ls_goodness_of_fit_ref 1.059
_refine_ls_hydrogen_treatment mixed
_refine_ls_matrix_type full
_refine_ls_number_parameters 605
_refine_ls_number_reflns 11702
_refine_ls_number_restraints 16
_refine_ls_restrained_S_all 1.060
_refine_ls_R_factor_all 0.0373
_refine_ls_R_factor_gt 0.0269
_refine_ls_shift/su_max 0.233
_refine_ls_shift/su_mean 0.009
_refine_ls_structure_factor_coef Fsqd
_refine_ls_weighting_details 'calc w=1/[\s^2^(Fo^2^)+(0.0359P)^2^+6.9220P] where P=(Fo^2^+2Fc^2^)/3'
_refine_ls_weighting_scheme calc
_refine_ls_wR_factor_gt 0.0739
_refine_ls_wR_factor_ref 0.0812
_reflns_number_gt 9383
_reflns_number_total 11702
_reflns_threshold_expression >4sigma(I)
_cod_data_source_file ic9900455.cif
_cod_data_source_block k391
_cod_original_cell_volume 4517.5(10)
_cod_database_code 4322088

loop_
_symmetry_equiv_pos_as_xyz
'x, y, z'
'-x, -y, -z'

loop_
_atom_site_label
_atom_site_type_symbol
_atom_site_fract_x
_atom_site_fract_y
_atom_site_fract_z
_atom_site_U_iso_or_equiv
_atom_site_adp_type
_atom_site_occupancy
_atom_site_symmetry_multiplicity
_atom_site_calc_flag
_atom_site_refinement_flags
_atom_site_disorder_assembly
_atom_site_disorder_group
Sn1 Sn 0.73784(2) 0.36352(2) 0.199804(12) 0.03033(9) Uani 1 1 d . . .
Sn2 Sn 0.55993(2) 0.38583(2) 0.281558(12) 0.02798(8) Uani 1 1 d . . .
Sn3 Sn 0.52372(2) 0.59384(2) 0.283689(12) 0.02780(8) Uani 1 1 d . . .
Sn4 Sn 0.72594(2) 0.55050(2) 0.224722(13) 0.03003(9) Uani 1 1 d . . .
Cl1 Cl 0.86274(11) 0.24222(11) 0.26183(6) 0.0608(4) Uani 1 1 d . . .
Cl2 Cl 0.43583(11) 0.42539(10) 0.22012(6) 0.0535(3) Uani 1 1 d . . .
Cl3 Cl 0.52800(10) 0.60358(9) 0.38107(5) 0.0449(3) Uani 1 1 d . . .
Cl4 Cl 0.70122(11) 0.67065(11) 0.13632(5) 0.0545(3) Uani 1 1 d . . .
Si1 Si 0.78937(10) 0.29357(10) 0.10154(5) 0.0340(3) Uani 1 1 d . . .
Si2 Si 0.95144(11) 0.14968(11) 0.10281(7) 0.0495(4) Uani 1 1 d . . .
Si3 Si 0.79105(11) 0.42751(11) 0.02511(6) 0.0431(3) Uani 1 1 d . . .
Si4 Si 0.66680(12) 0.24585(12) 0.08766(6) 0.0469(4) Uani 1 1 d . . .
Si5 Si 0.54107(10) 0.24567(9) 0.36739(5) 0.0318(3) Uani 1 1 d . . .
Si6 Si 0.40101(12) 0.22248(12) 0.35552(6) 0.0479(4) Uani 1 1 d . . .
Si7 Si 0.69077(12) 0.08721(10) 0.36478(6) 0.0469(3) Uani 1 1 d . . .
Si8 Si 0.51495(11) 0.30411(10) 0.45541(5) 0.0417(3) Uani 1 1 d . . .
Si9 Si 0.35805(9) 0.75756(9) 0.25738(5) 0.0317(3) Uani 1 1 d . . .
Si10 Si 0.32124(10) 0.75555(10) 0.16765(6) 0.0400(3) Uani 1 1 d . . .
Si11 Si 0.22443(11) 0.75695(12) 0.33096(6) 0.0478(4) Uani 1 1 d . . .
Si12 Si 0.38939(11) 0.90146(10) 0.25389(7) 0.0458(3) Uani 1 1 d . . .
Si13 Si 0.87036(9) 0.56812(9) 0.25833(5) 0.0330(3) Uani 1 1 d . . .
Si14 Si 0.84997(11) 0.54306(13) 0.35954(6) 0.0507(4) Uani 1 1 d . . .
Si15 Si 1.03027(10) 0.44558(10) 0.22142(6) 0.0408(3) Uani 1 1 d . . .
Si16 Si 0.85793(11) 0.73602(11) 0.21992(7) 0.0470(4) Uani 1 1 d . . .
C1 C 1.0435(4) 0.1789(5) 0.1272(3) 0.0678(17) Uani 1 1 d . . .
H1A H 1.0478 0.2379 0.1033 0.102 Uiso 1 1 calc R . .
H1B H 1.1109 0.1218 0.1244 0.102 Uiso 1 1 calc R . .
H1C H 1.0194 0.1920 0.1666 0.102 Uiso 1 1 calc R . .
C2 C 1.0023(5) 0.1206(5) 0.0269(3) 0.081(2) Uani 1 1 d . . .
H2A H 1.0072 0.1791 0.0025 0.121 Uiso 1 1 calc R . .
H2B H 0.9559 0.1042 0.0138 0.121 Uiso 1 1 calc R . .
H2C H 1.0698 0.0638 0.0254 0.121 Uiso 1 1 calc R . .
C3 C 0.9424(5) 0.0328(4) 0.1497(3) 0.080(2) Uani 1 1 d . . .
H3A H 0.9162 0.0465 0.1889 0.120 Uiso 1 1 calc R . .
H3B H 1.0101 -0.0238 0.1478 0.120 Uiso 1 1 calc R . .
H3C H 0.8963 0.0168 0.1361 0.120 Uiso 1 1 calc R . .
C4 C 0.9007(5) 0.4558(6) 0.0224(3) 0.083(2) Uani 1 1 d . . .
H4A H 0.9644 0.3946 0.0188 0.125 Uiso 1 1 calc R . .
H4B H 0.8927 0.4816 0.0571 0.125 Uiso 1 1 calc R . .
H4C H 0.9022 0.5058 -0.0103 0.125 Uiso 1 1 calc R . .
C5 C 0.6699(5) 0.5473(4) 0.0322(3) 0.0653(16) Uani 1 1 d . . .
H5A H 0.6113 0.5341 0.0343 0.098 Uiso 1 1 calc R . .
H5B H 0.6720 0.5967 -0.0007 0.098 Uiso 1 1 calc R . .
H5C H 0.6637 0.5731 0.0667 0.098 Uiso 1 1 calc R . .
C6 C 0.7999(5) 0.3859(5) -0.0445(2) 0.0729(18) Uani 1 1 d . . .
H6A H 0.8619 0.3237 -0.0500 0.109 Uiso 1 1 calc R . .
H6B H 0.8020 0.4378 -0.0759 0.109 Uiso 1 1 calc R . .
H6C H 0.7403 0.3748 -0.0433 0.109 Uiso 1 1 calc R . .
C7 C 0.6300(5) 0.1676(5) 0.1531(2) 0.0619(15) Uani 1 1 d . . .
H7A H 0.6004 0.2063 0.1850 0.093 Uiso 1 1 calc R . .
H7B H 0.6907 0.1067 0.1624 0.093 Uiso 1 1 calc R . .
H7C H 0.5800 0.1496 0.1455 0.093 Uiso 1 1 calc R . .
C8 C 0.5499(5) 0.3634(5) 0.0656(3) 0.0703(18) Uani 1 1 d . . .
H8A H 0.5711 0.4020 0.0321 0.105 Uiso 1 1 calc R . .
H8B H 0.5170 0.4041 0.0966 0.105 Uiso 1 1 calc R . .
H8C H 0.5018 0.3441 0.0568 0.105 Uiso 1 1 calc R . .
C9 C 0.7237(6) 0.1644(6) 0.0282(3) 0.084(2) Uani 1 1 d . . .
H9A H 0.7444 0.2013 -0.0064 0.126 Uiso 1 1 calc R . .
H9B H 0.6728 0.1467 0.0217 0.126 Uiso 1 1 calc R . .
H9C H 0.7833 0.1035 0.0389 0.126 Uiso 1 1 calc R . .
C10 C 0.4277(5) 0.1691(5) 0.2874(3) 0.0754(19) Uani 1 1 d . . .
H10A H 0.4889 0.1052 0.2876 0.113 Uiso 1 1 calc R . .
H10B H 0.4383 0.2159 0.2550 0.113 Uiso 1 1 calc R . .
H10C H 0.3696 0.1586 0.2844 0.113 Uiso 1 1 calc R . .
C11 C 0.2819(4) 0.3462(5) 0.3547(3) 0.0717(18) Uani 1 1 d . . .
H11A H 0.2673 0.3735 0.3900 0.107 Uiso 1 1 calc R . .
H11B H 0.2242 0.3355 0.3513 0.107 Uiso 1 1 calc R . .
H11C H 0.2928 0.3932 0.3226 0.107 Uiso 1 1 calc R . .
C12 C 0.3801(5) 0.1267(6) 0.4175(3) 0.086(2) Uani 1 1 d . . .
H12A H 0.3666 0.1515 0.4534 0.129 Uiso 1 1 calc R . .
H12B H 0.4412 0.0627 0.4167 0.129 Uiso 1 1 calc R . .
H12C H 0.3218 0.1174 0.4136 0.129 Uiso 1 1 calc R . .
C13 C 0.7910(5) 0.0893(5) 0.3977(3) 0.0757(19) Uani 1 1 d . . .
H13A H 0.7630 0.1045 0.4366 0.113 Uiso 1 1 calc R . .
H13B H 0.8116 0.1407 0.3757 0.113 Uiso 1 1 calc R . .
H13C H 0.8503 0.0239 0.3980 0.113 Uiso 1 1 calc R . .
C14 C 0.7432(5) 0.0583(4) 0.2896(2) 0.0653(16) Uani 1 1 d . . .
H14A H 0.7604 0.1114 0.2669 0.098 Uiso 1 1 calc R . .
H14B H 0.6919 0.0539 0.2735 0.098 Uiso 1 1 calc R . .
H14C H 0.8045 -0.0056 0.2894 0.098 Uiso 1 1 calc R . .
C15 C 0.6606(6) -0.0227(4) 0.4068(3) 0.081(2) Uani 1 1 d . . .
H15A H 0.6331 -0.0108 0.4462 0.122 Uiso 1 1 calc R . .
H15B H 0.7232 -0.0853 0.4054 0.122 Uiso 1 1 calc R . .
H15C H 0.6104 -0.0271 0.3898 0.122 Uiso 1 1 calc R . .
C16 C 0.6196(5) 0.3340(5) 0.4606(2) 0.0604(15) Uani 1 1 d . . .
H16A H 0.6212 0.3882 0.4307 0.091 Uiso 1 1 calc R . .
H16B H 0.6850 0.2746 0.4561 0.091 Uiso 1 1 calc R . .
H16C H 0.6076 0.3548 0.4976 0.091 Uiso 1 1 calc R . .
C17 C 0.3927(4) 0.4234(4) 0.4630(2) 0.0626(16) Uani 1 1 d . . .
H17A H 0.3967 0.4753 0.4321 0.094 Uiso 1 1 calc R . .
H17B H 0.3831 0.4455 0.4993 0.094 Uiso 1 1 calc R . .
H17C H 0.3351 0.4110 0.4616 0.094 Uiso 1 1 calc R . .
C18 C 0.5131(5) 0.1971(5) 0.5150(2) 0.0700(18) Uani 1 1 d . . .
H18A H 0.5777 0.1372 0.5097 0.105 Uiso 1 1 calc R . .
H18B H 0.4568 0.1826 0.5138 0.105 Uiso 1 1 calc R . .
H18C H 0.5040 0.2175 0.5518 0.105 Uiso 1 1 calc R . .
C19 C 0.2306(4) 0.6974(5) 0.1772(3) 0.0638(16) Uani 1 1 d . . .
H19A H 0.1675 0.7349 0.2015 0.096 Uiso 1 1 calc R . .
H19B H 0.2623 0.6280 0.1949 0.096 Uiso 1 1 calc R . .
H19C H 0.2153 0.6994 0.1403 0.096 Uiso 1 1 calc R . .
C20 C 0.4399(4) 0.6803(5) 0.1218(2) 0.0670(17) Uani 1 1 d . . .
H20A H 0.4707 0.6115 0.1405 0.100 Uiso 1 1 calc R . .
H20B H 0.4880 0.7093 0.1152 0.100 Uiso 1 1 calc R . .
H20C H 0.4232 0.6805 0.0855 0.100 Uiso 1 1 calc R . .
C21 C 0.2573(5) 0.8935(5) 0.1318(3) 0.0742(18) Uani 1 1 d . . .
H21A H 0.1952 0.9316 0.1565 0.111 Uiso 1 1 calc R . .
H21B H 0.2399 0.8947 0.0956 0.111 Uiso 1 1 calc R . .
H21C H 0.3046 0.9235 0.1253 0.111 Uiso 1 1 calc R . .
C22 C 0.1018(4) 0.8644(5) 0.3076(3) 0.0661(16) Uani 1 1 d . . .
H22A H 0.0923 0.8535 0.2721 0.099 Uiso 1 1 calc R . .
H22B H 0.1068 0.9276 0.3021 0.099 Uiso 1 1 calc R . .
H22C H 0.0437 0.8671 0.3368 0.099 Uiso 1 1 calc R . .
C23 C 0.2180(5) 0.6304(5) 0.3416(3) 0.078(2) Uani 1 1 d . . .
H23A H 0.2080 0.6195 0.3061 0.117 Uiso 1 1 calc R . .
H23B H 0.1610 0.6314 0.3712 0.117 Uiso 1 1 calc R . .
H23C H 0.2817 0.5763 0.3528 0.117 Uiso 1 1 calc R . .
C24 C 0.2449(5) 0.7780(6) 0.3996(3) 0.091(2) Uani 1 1 d . . .
H24A H 0.2484 0.8419 0.3941 0.137 Uiso 1 1 calc R . .
H24B H 0.3087 0.7238 0.4107 0.137 Uiso 1 1 calc R . .
H24C H 0.1881 0.7791 0.4295 0.137 Uiso 1 1 calc R . .
C25 C 0.4684(5) 0.9221(5) 0.1847(3) 0.0696(17) Uani 1 1 d . . .
H25A H 0.5335 0.8625 0.1802 0.104 Uiso 1 1 calc R . .
H25B H 0.4808 0.9797 0.1843 0.104 Uiso 1 1 calc R . .
H25C H 0.4319 0.9348 0.1535 0.104 Uiso 1 1 calc R . .
C26 C 0.4555(5) 0.8803(5) 0.3163(3) 0.0716(18) Uani 1 1 d . . .
H26A H 0.4132 0.8692 0.3517 0.107 Uiso 1 1 calc R . .
H26B H 0.4657 0.9391 0.3163 0.107 Uiso 1 1 calc R . .
H26C H 0.5217 0.8216 0.3129 0.107 Uiso 1 1 calc R . .
C27 C 0.2643(5) 1.0206(4) 0.2575(3) 0.0743(19) Uani 1 1 d . . .
H27A H 0.2197 1.0140 0.2928 0.111 Uiso 1 1 calc R . .
H27B H 0.2309 1.0313 0.2253 0.111 Uiso 1 1 calc R . .
H27C H 0.2783 1.0776 0.2562 0.111 Uiso 1 1 calc R . .
C28 C 0.9754(5) 0.5104(6) 0.3820(3) 0.082(2) Uani 1 1 d . . .
H28A H 1.0278 0.4482 0.3679 0.122 Uiso 1 1 calc R . .
H28B H 0.9674 0.5015 0.4234 0.122 Uiso 1 1 calc R . .
H28C H 0.9957 0.5644 0.3662 0.122 Uiso 1 1 calc R . .
C29 C 0.8161(5) 0.4323(5) 0.3878(3) 0.0744(19) Uani 1 1 d . . .
H29A H 0.8705 0.3723 0.3725 0.112 Uiso 1 1 calc R . .
H29B H 0.7519 0.4475 0.3762 0.112 Uiso 1 1 calc R . .
H29C H 0.8088 0.4209 0.4292 0.112 Uiso 1 1 calc R . .
C30 C 0.7483(5) 0.6641(5) 0.3873(3) 0.0706(18) Uani 1 1 d . . .
H30A H 0.7683 0.7182 0.3713 0.106 Uiso 1 1 calc R . .
H30B H 0.7413 0.6552 0.4287 0.106 Uiso 1 1 calc R . .
H30C H 0.6831 0.6809 0.3763 0.106 Uiso 1 1 calc R . .
C31 C 1.1282(4) 0.4921(4) 0.2196(3) 0.0569(14) Uani 1 1 d . . .
H31A H 1.1089 0.5581 0.1971 0.085 Uiso 1 1 calc R . .
H31B H 1.1952 0.4454 0.2027 0.085 Uiso 1 1 calc R . .
H31C H 1.1310 0.4968 0.2583 0.085 Uiso 1 1 calc R . .
C32 C 1.0693(4) 0.3149(4) 0.2668(3) 0.0674(17) Uani 1 1 d . . .
H32A H 1.0717 0.3203 0.3054 0.101 Uiso 1 1 calc R . .
H32B H 1.1365 0.2682 0.2501 0.101 Uiso 1 1 calc R . .
H32C H 1.0192 0.2903 0.2679 0.101 Uiso 1 1 calc R . .
C33 C 1.0240(5) 0.4376(5) 0.1462(2) 0.0667(17) Uani 1 1 d . . .
H33A H 1.0041 0.5040 0.1240 0.100 Uiso 1 1 calc R . .
H33B H 0.9736 0.4135 0.1471 0.100 Uiso 1 1 calc R . .
H33C H 1.0909 0.3914 0.1289 0.100 Uiso 1 1 calc R . .
C34 C 0.9360(4) 0.7608(4) 0.2605(3) 0.0646(17) Uani 1 1 d . . .
H34A H 1.0060 0.7082 0.2568 0.097 Uiso 1 1 calc R . .
H34B H 0.9057 0.7613 0.3005 0.097 Uiso 1 1 calc R . .
H34C H 0.9361 0.8257 0.2448 0.097 Uiso 1 1 calc R . .
C35 C 0.7231(4) 0.8377(4) 0.2299(3) 0.076(2) Uani 1 1 d . . .
H35A H 0.6941 0.8342 0.2701 0.114 Uiso 1 1 calc R . .
H35B H 0.6819 0.8286 0.2082 0.114 Uiso 1 1 calc R . .
H35C H 0.7234 0.9030 0.2166 0.114 Uiso 1 1 calc R . .
C36 C 0.9119(5) 0.7450(5) 0.1421(3) 0.0741(18) Uani 1 1 d . . .
H36A H 0.9817 0.6923 0.1361 0.111 Uiso 1 1 calc R . .
H36B H 0.9123 0.8104 0.1293 0.111 Uiso 1 1 calc R . .
H36C H 0.8698 0.7370 0.1205 0.111 Uiso 1 1 calc R . .
C37 C 0.668(2) 0.719(2) -0.1341(11) 0.111(4) Uiso 0.35 1 d PD . .
C38 C 0.622(2) 0.793(2) -0.0935(13) 0.111(4) Uiso 0.35 1 d PD . .
C39 C 0.7127(19) 0.794(2) -0.0776(10) 0.111(4) Uiso 0.35 1 d PD . .
C40 C 0.670(2) 0.845(2) -0.0249(11) 0.111(4) Uiso 0.35 1 d PD . .
C41 C 0.728(2) 0.870(2) 0.0073(11) 0.111(4) Uiso 0.35 1 d PD . .
C37' C 0.6634(13) 0.7611(12) -0.1249(6) 0.116(2) Uiso 0.65 1 d PD . .
C38' C 0.6025(11) 0.8138(13) -0.0735(6) 0.116(2) Uiso 0.65 1 d PD . .
C39' C 0.6753(12) 0.8320(13) -0.0504(6) 0.116(2) Uiso 0.65 1 d PD . .
C40' C 0.6298(11) 0.8852(11) 0.0016(6) 0.116(2) Uiso 0.65 1 d PD . .
C41' C 0.6825(11) 0.9158(11) 0.0347(6) 0.116(2) Uiso 0.65 1 d PD . .
C42 C 0.058(2) 0.095(3) 0.3997(11) 0.114(4) Uiso 0.35 1 d PD . .
C43 C 0.017(2) 0.1282(19) 0.4578(10) 0.114(4) Uiso 0.35 1 d PD . .
C44 C 0.067(2) 0.196(2) 0.4583(10) 0.114(4) Uiso 0.35 1 d PD . .
C45 C 0.032(2) 0.2201(19) 0.5183(10) 0.114(4) Uiso 0.35 1 d PD . .
C46 C 0.080(2) 0.287(2) 0.5221(12) 0.114(4) Uiso 0.35 1 d PD . .
C42' C 0.026(2) 0.092(3) 0.4084(13) 0.120(4) Uiso 0.35 1 d PD . .
C43' C 0.1029(19) 0.103(2) 0.4335(11) 0.120(4) Uiso 0.35 1 d PD . .
C44' C 0.043(2) 0.166(2) 0.4821(11) 0.120(4) Uiso 0.35 1 d PD . .
C45' C 0.104(2) 0.211(2) 0.4952(11) 0.120(4) Uiso 0.35 1 d PD . .
C46' C 0.049(2) 0.273(2) 0.5440(11) 0.120(4) Uiso 0.35 1 d PD . .

loop_
_atom_site_aniso_label
_atom_site_aniso_U_11
_atom_site_aniso_U_22
_atom_site_aniso_U_33
_atom_site_aniso_U_23
_atom_site_aniso_U_13
_atom_site_aniso_U_12
Sn1 0.03147(17) 0.03320(18) 0.03078(17) -0.01092(13) 0.00150(13) -0.01781(14)
Sn2 0.03039(17) 0.02843(17) 0.02923(16) -0.00434(12) -0.00142(12) -0.01749(13)
Sn3 0.02477(16) 0.02654(16) 0.03354(17) -0.00808(12) -0.00373(12) -0.01098(13)
Sn4 0.02786(17) 0.03227(17) 0.03673(17) -0.00788(13) -0.00281(13) -0.01827(14)
Cl1 0.0550(8) 0.0666(9) 0.0635(9) 0.0060(7) -0.0268(7) -0.0271(7)
Cl2 0.0593(8) 0.0589(8) 0.0558(8) 0.0035(6) -0.0282(7) -0.0328(7)
Cl3 0.0493(7) 0.0519(7) 0.0361(6) -0.0114(5) -0.0094(5) -0.0205(6)
Cl4 0.0705(9) 0.0610(8) 0.0450(7) 0.0075(6) -0.0178(6) -0.0417(7)
Si1 0.0335(7) 0.0401(7) 0.0327(7) -0.0139(6) 0.0013(5) -0.0186(6)
Si2 0.0385(8) 0.0410(8) 0.0642(9) -0.0235(7) 0.0034(7) -0.0117(7)
Si3 0.0465(8) 0.0605(9) 0.0313(7) -0.0085(6) -0.0005(6) -0.0324(7)
Si4 0.0560(9) 0.0606(9) 0.0424(8) -0.0102(7) -0.0079(7) -0.0390(8)
Si5 0.0369(7) 0.0326(7) 0.0298(6) -0.0016(5) -0.0041(5) -0.0199(6)
Si6 0.0500(9) 0.0547(9) 0.0527(9) 0.0021(7) -0.0081(7) -0.0382(8)
Si7 0.0496(9) 0.0346(8) 0.0482(8) -0.0016(6) -0.0095(7) -0.0125(7)
Si8 0.0553(9) 0.0449(8) 0.0292(7) -0.0047(6) -0.0015(6) -0.0277(7)
Si9 0.0279(6) 0.0295(7) 0.0388(7) -0.0085(5) -0.0079(5) -0.0105(5)
Si10 0.0347(7) 0.0446(8) 0.0420(7) -0.0116(6) -0.0108(6) -0.0135(6)
Si11 0.0316(7) 0.0580(9) 0.0485(8) -0.0137(7) -0.0015(6) -0.0145(7)
Si12 0.0450(8) 0.0301(7) 0.0682(10) -0.0048(7) -0.0225(7) -0.0155(6)
Si13 0.0264(6) 0.0369(7) 0.0424(7) -0.0114(6) -0.0038(5) -0.0173(6)
Si14 0.0373(8) 0.0762(11) 0.0440(8) -0.0145(7) -0.0029(6) -0.0279(8)
Si15 0.0283(7) 0.0432(8) 0.0532(8) -0.0156(6) -0.0022(6) -0.0154(6)
Si16 0.0377(8) 0.0396(8) 0.0731(10) -0.0099(7) -0.0102(7) -0.0228(7)
C1 0.035(3) 0.063(4) 0.101(5) -0.026(3) -0.010(3) -0.012(3)
C2 0.061(4) 0.084(5) 0.085(5) -0.048(4) 0.016(3) -0.018(4)
C3 0.054(4) 0.050(4) 0.120(6) -0.005(4) 0.003(4) -0.019(3)
C4 0.079(5) 0.124(6) 0.074(4) 0.014(4) -0.012(4) -0.078(5)
C5 0.072(4) 0.063(4) 0.063(4) -0.009(3) -0.016(3) -0.028(3)
C6 0.092(5) 0.105(5) 0.032(3) -0.018(3) 0.003(3) -0.054(4)
C7 0.062(4) 0.073(4) 0.061(4) 0.001(3) -0.012(3) -0.042(3)
C8 0.066(4) 0.094(5) 0.071(4) 0.010(3) -0.030(3) -0.052(4)
C9 0.116(6) 0.108(6) 0.069(4) -0.043(4) 0.002(4) -0.076(5)
C10 0.098(5) 0.090(5) 0.078(4) -0.012(4) -0.017(4) -0.071(4)
C11 0.046(3) 0.083(5) 0.092(5) -0.009(4) -0.015(3) -0.032(3)
C12 0.086(5) 0.105(5) 0.089(5) 0.026(4) -0.016(4) -0.076(5)
C13 0.054(4) 0.075(4) 0.083(5) -0.011(4) -0.026(3) -0.009(3)
C14 0.070(4) 0.051(3) 0.066(4) -0.020(3) -0.005(3) -0.016(3)
C15 0.093(5) 0.042(3) 0.087(5) 0.010(3) -0.008(4) -0.023(3)
C16 0.067(4) 0.067(4) 0.058(3) -0.008(3) -0.023(3) -0.032(3)
C17 0.060(4) 0.066(4) 0.059(4) -0.024(3) 0.005(3) -0.024(3)
C18 0.106(5) 0.073(4) 0.039(3) 0.000(3) 0.000(3) -0.053(4)
C19 0.051(3) 0.091(5) 0.068(4) -0.030(3) -0.011(3) -0.036(3)
C20 0.051(3) 0.091(5) 0.059(4) -0.031(3) -0.002(3) -0.025(3)
C21 0.085(5) 0.068(4) 0.071(4) -0.003(3) -0.041(4) -0.023(4)
C22 0.035(3) 0.074(4) 0.084(4) -0.024(3) -0.007(3) -0.014(3)
C23 0.061(4) 0.072(4) 0.094(5) 0.002(4) 0.007(4) -0.038(4)
C24 0.047(4) 0.150(7) 0.057(4) -0.040(4) 0.003(3) -0.021(4)
C25 0.060(4) 0.071(4) 0.091(5) 0.010(3) -0.023(3) -0.043(3)
C26 0.089(5) 0.061(4) 0.092(5) -0.013(3) -0.043(4) -0.039(4)
C27 0.061(4) 0.040(3) 0.123(6) -0.023(3) -0.020(4) -0.015(3)
C28 0.059(4) 0.137(6) 0.058(4) -0.022(4) -0.017(3) -0.043(4)
C29 0.057(4) 0.089(5) 0.066(4) 0.012(3) -0.004(3) -0.034(4)
C30 0.060(4) 0.101(5) 0.057(4) -0.039(3) 0.012(3) -0.038(4)
C31 0.031(3) 0.068(4) 0.074(4) -0.018(3) -0.001(3) -0.023(3)
C32 0.047(3) 0.047(3) 0.104(5) -0.009(3) -0.014(3) -0.016(3)
C33 0.054(4) 0.088(5) 0.066(4) -0.038(3) 0.004(3) -0.031(3)
C34 0.048(3) 0.056(4) 0.107(5) -0.024(3) -0.014(3) -0.031(3)
C35 0.051(4) 0.052(4) 0.134(6) -0.024(4) -0.028(4) -0.018(3)
C36 0.081(5) 0.071(4) 0.079(4) 0.010(3) -0.012(4) -0.050(4)

loop_
_atom_type_symbol
_atom_type_description
_atom_type_scat_dispersion_real
_atom_type_scat_dispersion_imag
_atom_type_scat_source
C C 0.0033 0.0016 'International Tables Vol C Tables 4.2.6.8 and 6.1.1.4'
H H 0.0000 0.0000 'International Tables Vol C Tables 4.2.6.8 and 6.1.1.4'
Si Si 0.0817 0.0704 'International Tables Vol C Tables 4.2.6.8 and 6.1.1.4'
Cl Cl 0.1484 0.1585 'International Tables Vol C Tables 4.2.6.8 and 6.1.1.4'
Sn Sn -0.6537 1.4246 'International Tables Vol C Tables 4.2.6.8 and 6.1.1.4'

loop_
_geom_angle_atom_site_label_1
_geom_angle_atom_site_label_2
_geom_angle_atom_site_label_3
_geom_angle
_geom_angle_site_symmetry_1
_geom_angle_site_symmetry_3
_geom_angle_publ_flag
Cl1 Sn1 Si1 107.78(5) . . ?
Cl1 Sn1 Sn2 96.28(4) . . ?
Si1 Sn1 Sn2 127.00(3) . . ?
Cl1 Sn1 Sn4 98.60(4) . . ?
Si1 Sn1 Sn4 129.60(3) . . ?
Sn2 Sn1 Sn4 90.373(16) . . ?
Cl2 Sn2 Si5 107.30(4) . . ?
Cl2 Sn2 Sn1 101.03(4) . . ?
Si5 Sn2 Sn1 126.37(3) . . ?
Cl2 Sn2 Sn3 97.68(4) . . ?
Si5 Sn2 Sn3 130.23(3) . . ?
Sn1 Sn2 Sn3 88.203(16) . . ?
Cl3 Sn3 Si9 103.60(4) . . ?
Cl3 Sn3 Sn4 105.43(3) . . ?
Si9 Sn3 Sn4 124.22(3) . . ?
Cl3 Sn3 Sn2 106.20(3) . . ?
Si9 Sn3 Sn2 125.10(3) . . ?
Sn4 Sn3 Sn2 90.210(16) . . ?
Cl4 Sn4 Si13 101.20(4) . . ?
Cl4 Sn4 Sn3 104.64(4) . . ?
Si13 Sn4 Sn3 127.17(3) . . ?
Cl4 Sn4 Sn1 107.55(4) . . ?
Si13 Sn4 Sn1 126.05(3) . . ?
Sn3 Sn4 Sn1 88.143(16) . . ?
Si4 Si1 Si2 109.13(7) . . ?
Si4 Si1 Si3 106.85(7) . . ?
Si2 Si1 Si3 113.38(7) . . ?
Si4 Si1 Sn1 111.32(6) . . ?
Si2 Si1 Sn1 107.71(6) . . ?
Si3 Si1 Sn1 108.49(6) . . ?
C1 Si2 C2 108.4(3) . . ?
C1 Si2 C3 109.9(3) . . ?
C2 Si2 C3 108.3(3) . . ?
C1 Si2 Si1 110.11(19) . . ?
C2 Si2 Si1 106.9(2) . . ?
C3 Si2 Si1 113.0(2) . . ?
C4 Si3 C5 108.0(3) . . ?
C4 Si3 C6 110.2(3) . . ?
C5 Si3 C6 106.6(3) . . ?
C4 Si3 Si1 111.5(2) . . ?
C5 Si3 Si1 112.5(2) . . ?
C6 Si3 Si1 107.9(2) . . ?
C9 Si4 C7 106.3(3) . . ?
C9 Si4 C8 108.3(3) . . ?
C7 Si4 C8 111.3(3) . . ?
C9 Si4 Si1 109.4(2) . . ?
C7 Si4 Si1 112.29(19) . . ?
C8 Si4 Si1 109.09(19) . . ?
Si6 Si5 Si8 112.88(7) . . ?
Si6 Si5 Si7 108.32(7) . . ?
Si8 Si5 Si7 108.38(7) . . ?
Si6 Si5 Sn2 106.45(6) . . ?
Si8 Si5 Sn2 108.49(6) . . ?
Si7 Si5 Sn2 112.37(6) . . ?
C11 Si6 C10 109.2(3) . . ?
C11 Si6 C12 110.3(3) . . ?
C10 Si6 C12 107.2(3) . . ?
C11 Si6 Si5 110.0(2) . . ?
C10 Si6 Si5 111.6(2) . . ?
C12 Si6 Si5 108.5(2) . . ?
C13 Si7 C14 110.1(3) . . ?
C13 Si7 C15 107.5(3) . . ?
C14 Si7 C15 106.6(3) . . ?
C13 Si7 Si5 110.0(2) . . ?
C14 Si7 Si5 110.8(2) . . ?
C15 Si7 Si5 111.8(2) . . ?
C16 Si8 C17 106.4(3) . . ?
C16 Si8 C18 108.7(3) . . ?
C17 Si8 C18 112.1(3) . . ?
C16 Si8 Si5 112.06(19) . . ?
C17 Si8 Si5 110.77(19) . . ?
C18 Si8 Si5 106.87(19) . . ?
Si11 Si9 Si10 110.90(7) . . ?
Si11 Si9 Si12 110.86(7) . . ?
Si10 Si9 Si12 110.44(7) . . ?
Si11 Si9 Sn3 105.98(6) . . ?
Si10 Si9 Sn3 110.73(6) . . ?
Si12 Si9 Sn3 107.79(6) . . ?
C20 Si10 C19 107.3(3) . . ?
C20 Si10 C21 110.8(3) . . ?
C19 Si10 C21 108.8(3) . . ?
C20 Si10 Si9 110.8(2) . . ?
C19 Si10 Si9 111.08(19) . . ?
C21 Si10 Si9 108.02(19) . . ?
C24 Si11 C22 110.0(3) . . ?
C24 Si11 C23 109.7(4) . . ?
C22 Si11 C23 110.6(3) . . ?
C24 Si11 Si9 110.5(2) . . ?
C22 Si11 Si9 106.3(2) . . ?
C23 Si11 Si9 109.7(2) . . ?
C25 Si12 C26 111.1(3) . . ?
C25 Si12 C27 105.8(3) . . ?
C26 Si12 C27 109.8(3) . . ?
C25 Si12 Si9 110.7(2) . . ?
C26 Si12 Si9 108.78(19) . . ?
C27 Si12 Si9 110.6(2) . . ?
Si15 Si13 Si14 109.72(7) . . ?
Si15 Si13 Si16 109.81(7) . . ?
Si14 Si13 Si16 111.14(7) . . ?
Si15 Si13 Sn4 108.32(6) . . ?
Si14 Si13 Sn4 110.00(6) . . ?
Si16 Si13 Sn4 107.79(6) . . ?
C28 Si14 C30 109.1(3) . . ?
C28 Si14 C29 108.3(3) . . ?
C30 Si14 C29 112.6(3) . . ?
C28 Si14 Si13 108.8(2) . . ?
C30 Si14 Si13 109.0(2) . . ?
C29 Si14 Si13 109.0(2) . . ?
C31 Si15 C33 109.4(3) . . ?
C31 Si15 C32 109.0(3) . . ?
C33 Si15 C32 110.5(3) . . ?
C31 Si15 Si13 106.60(18) . . ?
C33 Si15 Si13 107.9(2) . . ?
C32 Si15 Si13 113.4(2) . . ?
C36 Si16 C35 108.5(3) . . ?
C36 Si16 C34 108.6(3) . . ?
C35 Si16 C34 107.6(3) . . ?
C36 Si16 Si13 111.9(2) . . ?
C35 Si16 Si13 113.1(2) . . ?
C34 Si16 Si13 107.0(2) . . ?
C37 C38 C39 104(2) . . ?
C38 C39 C40 104.3(19) . . ?
C39 C40 C41 126(2) . . ?
C39' C38' C37' 105.8(12) . . ?
C38' C39' C40' 114.9(12) . . ?
C39' C40' C41' 128.0(13) . . ?
C42 C43 C44 104(2) . . ?
C45 C44 C43 102.3(18) . . ?
C44 C45 C46 105(2) . . ?
C42' C43' C44' 107(2) . . ?
C45' C44' C43' 110(2) . . ?
C44' C45' C46' 112(2) . . ?

loop_
_geom_bond_atom_site_label_1
_geom_bond_atom_site_label_2
_geom_bond_distance
_geom_bond_site_symmetry_2
_geom_bond_publ_flag
Sn1 Cl1 2.4234(14) . ?
Sn1 Si1 2.6048(13) . ?
Sn1 Sn2 2.8054(6) . ?
Sn1 Sn4 2.9122(6) . ?
Sn2 Cl2 2.4005(13) . ?
Sn2 Si5 2.6576(12) . ?
Sn2 Sn3 2.9146(6) . ?
Sn3 Cl3 2.3981(12) . ?
Sn3 Si9 2.6093(13) . ?
Sn3 Sn4 2.8111(6) . ?
Sn4 Cl4 2.4339(13) . ?
Sn4 Si13 2.5877(12) . ?
Si1 Si4 2.3425(19) . ?
Si1 Si2 2.3533(19) . ?
Si1 Si3 2.4010(19) . ?
Si2 C1 1.850(6) . ?
Si2 C2 1.868(6) . ?
Si2 C3 1.899(6) . ?
Si3 C4 1.835(6) . ?
Si3 C5 1.852(6) . ?
Si3 C6 1.872(5) . ?
Si4 C9 1.869(6) . ?
Si4 C7 1.871(5) . ?
Si4 C8 1.878(6) . ?
Si5 Si6 2.3363(19) . ?
Si5 Si8 2.3525(18) . ?
Si5 Si7 2.3675(19) . ?
Si6 C11 1.863(6) . ?
Si6 C10 1.864(6) . ?
Si6 C12 1.898(6) . ?
Si7 C13 1.850(6) . ?
Si7 C14 1.852(6) . ?
Si7 C15 1.909(6) . ?
Si8 C16 1.832(5) . ?
Si8 C17 1.857(6) . ?
Si8 C18 1.900(5) . ?
Si9 Si11 2.3146(19) . ?
Si9 Si10 2.3584(18) . ?
Si9 Si12 2.3864(18) . ?
Si10 C20 1.829(5) . ?
Si10 C19 1.855(5) . ?
Si10 C21 1.914(6) . ?
Si11 C24 1.866(6) . ?
Si11 C22 1.878(6) . ?
Si11 C23 1.898(6) . ?
Si12 C25 1.845(6) . ?
Si12 C26 1.871(6) . ?
Si12 C27 1.872(6) . ?
Si13 Si15 2.3240(18) . ?
Si13 Si14 2.347(2) . ?
Si13 Si16 2.4103(19) . ?
Si14 C28 1.859(6) . ?
Si14 C30 1.872(6) . ?
Si14 C29 1.888(6) . ?
Si15 C31 1.862(5) . ?
Si15 C33 1.867(6) . ?
Si15 C32 1.907(6) . ?
Si16 C36 1.853(6) . ?
Si16 C35 1.852(6) . ?
Si16 C34 1.874(5) . ?
C37 C38 1.462(10) . ?
C38 C39 1.473(10) . ?
C39 C40 1.484(10) . ?
C40 C41 1.494(10) . ?
C37' C38' 1.485(9) . ?
C38' C39' 1.469(9) . ?
C39' C40' 1.483(9) . ?
C40' C41' 1.498(9) . ?
C42 C43 1.484(10) . ?
C43 C44 1.506(10) . ?
C44 C45 1.480(10) . ?
C45 C46 1.496(10) . ?
C42' C43' 1.484(10) . ?
C43' C44' 1.510(10) . ?
C44' C45' 1.470(10) . ?
C45' C46' 1.489(10) . ?

loop_
_geom_torsion_atom_site_label_1
_geom_torsion_atom_site_label_2
_geom_torsion_atom_site_label_3
_geom_torsion_atom_site_label_4
_geom_torsion
_geom_torsion_site_symmetry_1
_geom_torsion_site_symmetry_2
_geom_torsion_site_symmetry_3
_geom_torsion_site_symmetry_4
_geom_torsion_publ_flag
Cl1 Sn1 Sn2 Cl2 -150.85(5) . . . . ?
Si1 Sn1 Sn2 Cl2 -32.97(5) . . . . ?
Sn4 Sn1 Sn2 Cl2 110.45(4) . . . . ?
Cl1 Sn1 Sn2 Si5 -29.53(5) . . . . ?
Si1 Sn1 Sn2 Si5 88.35(5) . . . . ?
Sn4 Sn1 Sn2 Si5 -128.23(4) . . . . ?
Cl1 Sn1 Sn2 Sn3 111.67(4) . . . . ?
Si1 Sn1 Sn2 Sn3 -130.45(4) . . . . ?
Sn4 Sn1 Sn2 Sn3 12.975(12) . . . . ?
Cl2 Sn2 Sn3 Cl3 139.52(5) . . . . ?
Si5 Sn2 Sn3 Cl3 19.05(5) . . . . ?
Sn1 Sn2 Sn3 Cl3 -119.59(3) . . . . ?
Cl2 Sn2 Sn3 Si9 19.28(5) . . . . ?
Si5 Sn2 Sn3 Si9 -101.19(5) . . . . ?
Sn1 Sn2 Sn3 Si9 120.17(4) . . . . ?
Cl2 Sn2 Sn3 Sn4 -114.34(4) . . . . ?
Si5 Sn2 Sn3 Sn4 125.19(4) . . . . ?
Sn1 Sn2 Sn3 Sn4 -13.450(12) . . . . ?
Cl3 Sn3 Sn4 Cl4 -132.51(5) . . . . ?
Si9 Sn3 Sn4 Cl4 -13.65(5) . . . . ?
Sn2 Sn3 Sn4 Cl4 120.60(4) . . . . ?
Cl3 Sn3 Sn4 Si13 -15.76(5) . . . . ?
Si9 Sn3 Sn4 Si13 103.10(5) . . . . ?
Sn2 Sn3 Sn4 Si13 -122.65(4) . . . . ?
Cl3 Sn3 Sn4 Sn1 119.83(3) . . . . ?
Si9 Sn3 Sn4 Sn1 -121.30(4) . . . . ?
Sn2 Sn3 Sn4 Sn1 12.949(12) . . . . ?
Cl1 Sn1 Sn4 Cl4 145.35(5) . . . . ?
Si1 Sn1 Sn4 Cl4 23.62(6) . . . . ?
Sn2 Sn1 Sn4 Cl4 -118.24(4) . . . . ?
Cl1 Sn1 Sn4 Si13 26.52(5) . . . . ?
Si1 Sn1 Sn4 Si13 -95.21(5) . . . . ?
Sn2 Sn1 Sn4 Si13 122.93(4) . . . . ?
Cl1 Sn1 Sn4 Sn3 -109.88(4) . . . . ?
Si1 Sn1 Sn4 Sn3 128.40(4) . . . . ?
Sn2 Sn1 Sn4 Sn3 -13.463(12) . . . . ?
Cl1 Sn1 Si1 Si4 111.78(7) . . . . ?
Sn2 Sn1 Si1 Si4 -0.90(8) . . . . ?
Sn4 Sn1 Si1 Si4 -130.25(6) . . . . ?
Cl1 Sn1 Si1 Si2 -7.82(7) . . . . ?
Sn2 Sn1 Si1 Si2 -120.50(5) . . . . ?
Sn4 Sn1 Si1 Si2 110.15(6) . . . . ?
Cl1 Sn1 Si1 Si3 -130.92(6) . . . . ?
Sn2 Sn1 Si1 Si3 116.40(5) . . . . ?
Sn4 Sn1 Si1 Si3 -12.95(7) . . . . ?
Si4 Si1 Si2 C1 -169.4(2) . . . . ?
Si3 Si1 Si2 C1 71.6(2) . . . . ?
Sn1 Si1 Si2 C1 -48.4(2) . . . . ?
Si4 Si1 Si2 C2 73.0(2) . . . . ?
Si3 Si1 Si2 C2 -46.0(2) . . . . ?
Sn1 Si1 Si2 C2 -166.1(2) . . . . ?
Si4 Si1 Si2 C3 -46.1(3) . . . . ?
Si3 Si1 Si2 C3 -165.1(3) . . . . ?
Sn1 Si1 Si2 C3 74.9(3) . . . . ?
Si4 Si1 Si3 C4 -169.1(3) . . . . ?
Si2 Si1 Si3 C4 -48.9(3) . . . . ?
Sn1 Si1 Si3 C4 70.7(3) . . . . ?
Si4 Si1 Si3 C5 69.3(2) . . . . ?
Si2 Si1 Si3 C5 -170.4(2) . . . . ?
Sn1 Si1 Si3 C5 -50.8(2) . . . . ?
Si4 Si1 Si3 C6 -48.0(2) . . . . ?
Si2 Si1 Si3 C6 72.3(2) . . . . ?
Sn1 Si1 Si3 C6 -168.1(2) . . . . ?
Si2 Si1 Si4 C9 -45.7(3) . . . . ?
Si3 Si1 Si4 C9 77.3(3) . . . . ?
Sn1 Si1 Si4 C9 -164.5(3) . . . . ?
Si2 Si1 Si4 C7 72.1(2) . . . . ?
Si3 Si1 Si4 C7 -164.9(2) . . . . ?
Sn1 Si1 Si4 C7 -46.6(2) . . . . ?
Si2 Si1 Si4 C8 -164.0(2) . . . . ?
Si3 Si1 Si4 C8 -41.0(2) . . . . ?
Sn1 Si1 Si4 C8 77.3(2) . . . . ?
Cl2 Sn2 Si5 Si6 -4.58(7) . . . . ?
Sn1 Sn2 Si5 Si6 -123.16(6) . . . . ?
Sn3 Sn2 Si5 Si6 111.95(6) . . . . ?
Cl2 Sn2 Si5 Si8 -126.34(6) . . . . ?
Sn1 Sn2 Si5 Si8 115.09(6) . . . . ?
Sn3 Sn2 Si5 Si8 -9.80(8) . . . . ?
Cl2 Sn2 Si5 Si7 113.85(7) . . . . ?
Sn1 Sn2 Si5 Si7 -4.73(7) . . . . ?
Sn3 Sn2 Si5 Si7 -129.62(5) . . . . ?
Si8 Si5 Si6 C11 61.9(2) . . . . ?
Si7 Si5 Si6 C11 -178.1(2) . . . . ?
Sn2 Si5 Si6 C11 -57.0(2) . . . . ?
Si8 Si5 Si6 C10 -176.7(2) . . . . ?
Si7 Si5 Si6 C10 -56.7(2) . . . . ?
Sn2 Si5 Si6 C10 64.4(2) . . . . ?
Si8 Si5 Si6 C12 -58.8(3) . . . . ?
Si7 Si5 Si6 C12 61.2(3) . . . . ?
Sn2 Si5 Si6 C12 -177.8(3) . . . . ?
Si6 Si5 Si7 C13 -161.0(2) . . . . ?
Si8 Si5 Si7 C13 -38.2(2) . . . . ?
Sn2 Si5 Si7 C13 81.7(2) . . . . ?
Si6 Si5 Si7 C14 77.1(2) . . . . ?
Si8 Si5 Si7 C14 -160.1(2) . . . . ?
Sn2 Si5 Si7 C14 -40.2(2) . . . . ?
Si6 Si5 Si7 C15 -41.6(3) . . . . ?
Si8 Si5 Si7 C15 81.2(3) . . . . ?
Sn2 Si5 Si7 C15 -158.9(3) . . . . ?
Si6 Si5 Si8 C16 -174.2(2) . . . . ?
Si7 Si5 Si8 C16 65.8(2) . . . . ?
Sn2 Si5 Si8 C16 -56.5(2) . . . . ?
Si6 Si5 Si8 C17 -55.5(2) . . . . ?
Si7 Si5 Si8 C17 -175.5(2) . . . . ?
Sn2 Si5 Si8 C17 62.2(2) . . . . ?
Si6 Si5 Si8 C18 66.8(2) . . . . ?
Si7 Si5 Si8 C18 -53.1(2) . . . . ?
Sn2 Si5 Si8 C18 -175.4(2) . . . . ?
Cl3 Sn3 Si9 Si11 -51.51(7) . . . . ?
Sn4 Sn3 Si9 Si11 -171.21(5) . . . . ?
Sn2 Sn3 Si9 Si11 69.88(6) . . . . ?
Cl3 Sn3 Si9 Si10 -171.85(6) . . . . ?
Sn4 Sn3 Si9 Si10 68.44(6) . . . . ?
Sn2 Sn3 Si9 Si10 -50.46(7) . . . . ?
Cl3 Sn3 Si9 Si12 67.24(7) . . . . ?
Sn4 Sn3 Si9 Si12 -52.46(7) . . . . ?
Sn2 Sn3 Si9 Si12 -171.37(5) . . . . ?
Si11 Si9 Si10 C20 -144.5(2) . . . . ?
Si12 Si9 Si10 C20 92.1(2) . . . . ?
Sn3 Si9 Si10 C20 -27.2(2) . . . . ?
Si11 Si9 Si10 C19 -25.4(2) . . . . ?
Si12 Si9 Si10 C19 -148.7(2) . . . . ?
Sn3 Si9 Si10 C19 92.0(2) . . . . ?
Si11 Si9 Si10 C21 93.9(2) . . . . ?
Si12 Si9 Si10 C21 -29.4(2) . . . . ?
Sn3 Si9 Si10 C21 -148.8(2) . . . . ?
Si10 Si9 Si11 C24 -171.6(3) . . . . ?
Si12 Si9 Si11 C24 -48.5(3) . . . . ?
Sn3 Si9 Si11 C24 68.2(3) . . . . ?
Si10 Si9 Si11 C22 -52.3(2) . . . . ?
Si12 Si9 Si11 C22 70.7(2) . . . . ?
Sn3 Si9 Si11 C22 -172.6(2) . . . . ?
Si10 Si9 Si11 C23 67.3(3) . . . . ?
Si12 Si9 Si11 C23 -169.6(2) . . . . ?
Sn3 Si9 Si11 C23 -52.9(2) . . . . ?
Si11 Si9 Si12 C25 -164.4(2) . . . . ?
Si10 Si9 Si12 C25 -41.0(2) . . . . ?
Sn3 Si9 Si12 C25 80.1(2) . . . . ?
Si11 Si9 Si12 C26 73.3(2) . . . . ?
Si10 Si9 Si12 C26 -163.4(2) . . . . ?
Sn3 Si9 Si12 C26 -42.3(2) . . . . ?
Si11 Si9 Si12 C27 -47.4(3) . . . . ?
Si10 Si9 Si12 C27 75.9(3) . . . . ?
Sn3 Si9 Si12 C27 -163.0(2) . . . . ?
Cl4 Sn4 Si13 Si15 -92.47(7) . . . . ?
Sn3 Sn4 Si13 Si15 149.26(5) . . . . ?
Sn1 Sn4 Si13 Si15 29.15(7) . . . . ?
Cl4 Sn4 Si13 Si14 147.61(7) . . . . ?
Sn3 Sn4 Si13 Si14 29.34(8) . . . . ?
Sn1 Sn4 Si13 Si14 -90.77(7) . . . . ?
Cl4 Sn4 Si13 Si16 26.29(7) . . . . ?
Sn3 Sn4 Si13 Si16 -91.97(6) . . . . ?
Sn1 Sn4 Si13 Si16 147.92(5) . . . . ?
Si15 Si13 Si14 C28 41.0(3) . . . . ?
Si16 Si13 Si14 C28 -80.6(3) . . . . ?
Sn4 Si13 Si14 C28 160.1(3) . . . . ?
Si15 Si13 Si14 C30 159.9(2) . . . . ?
Si16 Si13 Si14 C30 38.2(2) . . . . ?
Sn4 Si13 Si14 C30 -81.1(2) . . . . ?
Si15 Si13 Si14 C29 -76.9(2) . . . . ?
Si16 Si13 Si14 C29 161.5(2) . . . . ?
Sn4 Si13 Si14 C29 42.2(2) . . . . ?
Si14 Si13 Si15 C31 -82.7(2) . . . . ?
Si16 Si13 Si15 C31 39.7(2) . . . . ?
Sn4 Si13 Si15 C31 157.2(2) . . . . ?
Si14 Si13 Si15 C33 159.8(2) . . . . ?
Si16 Si13 Si15 C33 -77.7(2) . . . . ?
Sn4 Si13 Si15 C33 39.7(2) . . . . ?
Si14 Si13 Si15 C32 37.2(2) . . . . ?
Si16 Si13 Si15 C32 159.6(2) . . . . ?
Sn4 Si13 Si15 C32 -82.9(2) . . . . ?
Si15 Si13 Si16 C36 41.2(2) . . . . ?
Si14 Si13 Si16 C36 162.8(2) . . . . ?
Sn4 Si13 Si16 C36 -76.6(2) . . . . ?
Si15 Si13 Si16 C35 164.0(2) . . . . ?
Si14 Si13 Si16 C35 -74.4(3) . . . . ?
Sn4 Si13 Si16 C35 46.2(3) . . . . ?
Si15 Si13 Si16 C34 -77.6(2) . . . . ?
Si14 Si13 Si16 C34 44.0(2) . . . . ?
Sn4 Si13 Si16 C34 164.6(2) . . . . ?
C37 C38 C39 C40 -164(2) . . . . ?
C38 C39 C40 C41 -177(3) . . . . ?
C37' C38' C39' C40' 179.6(13) . . . . ?
C38' C39' C40' C41' -179.2(16) . . . . ?
C42 C43 C44 C45 -175(2) . . . . ?
C43 C44 C45 C46 179(2) . . . . ?
C42' C43' C44' C45' -160(3) . . . . ?
C43' C44' C45' C46' -178(2) . . . . ?
